data_4349675
loop_
_publ_author_name
'Gao, Hong-Ling'
'Wang, Ni-Ni'
'Wang, Wen-Min'
'Shen, Hai-Yun'
'Zhou, Xiao-Pu'
'Chang, Yi-Xin'
'Zhang, Ru-Xia'
'Cui, Jian-Zhong'

_publ_section_title
;
 Fine-tuning the magnetocaloric effect and SMMs behaviors of coplanar RE4
 complexes by \b-diketonate coligands
;
_journal_issue 5
_journal_name_full 'Inorganic Chemistry Frontiers'
_journal_page_first 860
_journal_paper_doi 10.1039/C7QI00034K
_journal_volume 4
_journal_year 2017
_chemical_formula_sum 'C117 H100 N15.5 O16 S6 Tb4'
_chemical_formula_weight 2807.17
_space_group_IT_number 14
_space_group_name_Hall '-P 2ybc'
_space_group_name_H-M_alt 'P 1 21/c 1'
_symmetry_cell_setting monoclinic
_symmetry_space_group_name_H-M 'P 1 21/c 1'
_atom_sites_solution_hydrogens geom
_atom_sites_solution_primary direct
_atom_sites_solution_secondary difmap
_audit_creation_method SHELXL-97
_audit_update_record
;
2016-05-20 deposited with the CCDC.
2017-03-03 downloaded from the CCDC.
;
_cell_angle_alpha 90.00
_cell_angle_beta 98.3720(10)
_cell_angle_gamma 90.00
_cell_formula_units_Z 2
_cell_length_a 12.5319(7)
_cell_length_b 14.8876(7)
_cell_length_c 31.5246(17)
_cell_measurement_reflns_used 15757
_cell_measurement_temperature 113(2)
_cell_measurement_theta_max 27.5
_cell_measurement_theta_min 3.0
_cell_volume 5818.9(5)
_computing_cell_refinement 'CrystalClear-SM Expert 2.1 b42'
_computing_data_collection 'CrystalClear-SM Expert 2.1 b42 (Rigaku, 2015)'
_computing_data_reduction 'CrystalClear-SM Expert 2.1 b42'
_computing_molecular_graphics 'CrystalStructure 4.1'
_computing_publication_material 'CrystalStructure 4.1 (Rigaku, 2014)'
_computing_structure_refinement 'SHELXL-97 (Sheldrick, 1997)'
_computing_structure_solution 'SHELXS-97 (Sheldrick, 1990)'
_diffrn_ambient_temperature 113(2)
_diffrn_detector_area_resol_mean 5.814
_diffrn_measured_fraction_theta_full 0.996
_diffrn_measured_fraction_theta_max 0.996
_diffrn_measurement_device_type 'Rigaku XtaLAB P200'
_diffrn_measurement_method '\w and \f scans'
_diffrn_radiation_monochromator multilayer
_diffrn_radiation_source 'rotating anode'
_diffrn_radiation_type MoK\a
_diffrn_radiation_wavelength 0.71073
_diffrn_reflns_av_R_equivalents 0.0239
_diffrn_reflns_av_sigmaI/netI 0.0185
_diffrn_reflns_limit_h_max 14
_diffrn_reflns_limit_h_min -14
_diffrn_reflns_limit_k_max 17
_diffrn_reflns_limit_k_min -17
_diffrn_reflns_limit_l_max 37
_diffrn_reflns_limit_l_min -30
_diffrn_reflns_number 48642
_diffrn_reflns_theta_full 25.02
_diffrn_reflns_theta_max 25.02
_diffrn_reflns_theta_min 3.03
_diffrn_standards_decay_% 0
_diffrn_standards_interval_count 0
_diffrn_standards_interval_time 0
_diffrn_standards_number 0
_exptl_absorpt_coefficient_mu 2.579
_exptl_absorpt_correction_T_max 0.7472
_exptl_absorpt_correction_T_min 0.6266
_exptl_absorpt_correction_type multi-scan
_exptl_absorpt_process_details 'REQAB (Rigaku, 1998)'
_exptl_crystal_colour Colorless
_exptl_crystal_density_diffrn 1.602
_exptl_crystal_density_method 'not measured'
_exptl_crystal_description Prism
_exptl_crystal_F_000 2789
_exptl_crystal_size_max 0.20
_exptl_crystal_size_mid 0.18
_exptl_crystal_size_min 0.12
_refine_diff_density_max 2.630
_refine_diff_density_min -2.160
_refine_diff_density_rms 0.103
_refine_ls_extinction_method none
_refine_ls_goodness_of_fit_ref 1.037
_refine_ls_hydrogen_treatment constr
_refine_ls_matrix_type full
_refine_ls_number_parameters 792
_refine_ls_number_reflns 10219
_refine_ls_number_restraints 254
_refine_ls_restrained_S_all 1.071
_refine_ls_R_factor_all 0.0367
_refine_ls_R_factor_gt 0.0315
_refine_ls_shift/su_max 0.005
_refine_ls_shift/su_mean 0.000
_refine_ls_structure_factor_coef Fsqd
_refine_ls_weighting_details 'calc w=1/[\s^2^(Fo^2^)+(0.0437P)^2^+19.6527P] where P=(Fo^2^+2Fc^2^)/3'
_refine_ls_weighting_scheme calc
_refine_ls_wR_factor_gt 0.0825
_refine_ls_wR_factor_ref 0.0861
_reflns_number_gt 9114
_reflns_number_total 10219
_reflns_threshold_expression >2sigma(I)
_cod_data_source_file c7qi00034k2.cif
_cod_data_source_block shelx
_cod_depositor_comments
;
The following automatic conversions were performed:

data item '_exptl_absorpt_correction_type' value 'MULTI-SCAN' was
changed to 'multi-scan' in accordance with the
/home/saulius/struct/COD-crude-data/automatic-downloads/DataCite-retrospective/RSC/depositions/lib/dictionaries/cif_core.dic
dictionary named 'cif_core.dic' version 2.4.2 last updated on
2011-04-26.

data item '_refine_ls_hydrogen_treatment' value 'CONSTR' was changed
to 'constr' in accordance with the
/home/saulius/struct/COD-crude-data/automatic-downloads/DataCite-retrospective/RSC/depositions/lib/dictionaries/cif_core.dic
dictionary named 'cif_core.dic' version 2.4.2 last updated on
2011-04-26.

data item '_symmetry_cell_setting' value 'Monoclinic' was changed to
'monoclinic' in accordance with the
/home/saulius/struct/COD-crude-data/automatic-downloads/DataCite-retrospective/RSC/depositions/lib/dictionaries/cif_core.dic
dictionary named 'cif_core.dic' version 2.4.2 last updated on
2011-04-26.

Automatic conversion script
Id: cif_fix_values 6909 2019-04-08 15:41:33Z antanas 
;
_cod_original_sg_symbol_H-M P2(1)/c
_cod_original_formula_sum 'C117 H100 N15.50 O16 S6 Tb4'
_cod_database_code 4349675

loop_
_symmetry_equiv_pos_as_xyz
'x, y, z'
'-x, y+1/2, -z+1/2'
'-x, -y, -z'
'x, -y-1/2, z-1/2'

loop_
_atom_site_label
_atom_site_type_symbol
_atom_site_fract_x
_atom_site_fract_y
_atom_site_fract_z
_atom_site_U_iso_or_equiv
_atom_site_adp_type
_atom_site_occupancy
_atom_site_symmetry_multiplicity
_atom_site_calc_flag
_atom_site_refinement_flags
_atom_site_disorder_assembly
_atom_site_disorder_group
Tb1 Tb 0.712158(15) 0.473830(14) 0.068653(6) 0.02420(7) Uani 1 1 d . . .
Tb2 Tb 0.528427(16) 0.626398(14) 0.007347(6) 0.02440(7) Uani 1 1 d . . .
S1 S 1.1952(3) 0.97713(17) 0.16783(7) 0.1218(12) Uani 1 1 d U . .
S2 S 0.72041(17) 0.79181(14) -0.27727(7) 0.0795(6) Uani 1 1 d U . .
O1 O 0.7160(2) 0.6235(2) 0.04260(10) 0.0302(7) Uani 1 1 d . . .
O2 O 0.4160(2) 0.6487(2) -0.05960(9) 0.0281(7) Uani 1 1 d . . .
O3 O 0.5508(2) 0.5519(2) 0.07667(9) 0.0291(7) Uani 1 1 d . A .
O4 O 0.8283(2) 0.4461(2) 0.01869(9) 0.0312(7) Uani 1 1 d . . .
O5 O 0.8291(3) 0.3632(2) 0.09864(10) 0.0322(7) Uani 1 1 d . . .
O6 O 0.5579(3) 0.7790(2) 0.01229(12) 0.0424(8) Uani 1 1 d . . .
O7 O 0.3814(3) 0.6934(2) 0.03376(10) 0.0348(7) Uani 1 1 d . . .
O8 O 0.6070(2) 0.4832(2) 0.00132(9) 0.0256(6) Uani 1 1 d . . .
H8 H 0.6521 0.4814 -0.0224 0.031 Uiso 1 1 calc R . .
N1 N 0.8733(3) 0.5654(3) 0.10384(11) 0.0293(8) Uani 1 1 d . . .
N2 N 1.0368(4) 0.8616(3) 0.11374(13) 0.0398(10) Uani 1 1 d . . .
N3 N 0.6318(3) 0.6390(3) -0.05634(12) 0.0299(8) Uani 1 1 d . . .
N4 N 0.6036(3) 0.7413(3) -0.20401(12) 0.0353(9) Uani 1 1 d . . .
N5 N 0.6758(3) 0.4816(3) 0.14550(12) 0.0319(9) Uani 1 1 d . . .
N6 N 0.3876(4) 0.5174(3) 0.23206(14) 0.0436(11) Uani 1 1 d . . .
C1 C 0.9519(4) 0.5367(3) 0.13315(15) 0.0351(11) Uani 1 1 d . . .
H1 H 0.9522 0.4753 0.1413 0.042 Uiso 1 1 calc R . .
C2 C 1.0354(4) 0.5925(4) 0.15292(15) 0.0395(12) Uani 1 1 d . . .
H2 H 1.0897 0.5689 0.1742 0.047 Uiso 1 1 calc R . .
C3 C 1.0377(4) 0.6804(4) 0.14136(15) 0.0377(11) Uani 1 1 d . . .
H3 H 1.0931 0.7189 0.1548 0.045 Uiso 1 1 calc R . .
C4 C 0.9564(4) 0.7145(3) 0.10896(14) 0.0317(10) Uani 1 1 d . . .
C5 C 0.9569(4) 0.8039(3) 0.09326(14) 0.0333(10) Uani 1 1 d . . .
C6 C 0.8787(4) 0.8277(4) 0.05997(16) 0.0378(11) Uani 1 1 d . . .
H6 H 0.8789 0.8869 0.0487 0.045 Uiso 1 1 calc R . .
C7 C 0.7990(4) 0.7675(3) 0.04224(15) 0.0360(11) Uani 1 1 d . . .
H7 H 0.7476 0.7865 0.0188 0.043 Uiso 1 1 calc R . .
C8 C 0.7926(3) 0.6811(3) 0.05775(13) 0.0297(10) Uani 1 1 d . . .
C9 C 0.8756(4) 0.6534(3) 0.09108(13) 0.0288(10) Uani 1 1 d . . .
C10 C 1.0691(4) 0.9286(3) 0.09360(15) 0.0366(11) Uani 1 1 d . . .
H10 H 1.0388 0.9384 0.0646 0.044 Uiso 1 1 calc R . .
C11 C 1.1499(5) 0.9890(4) 0.11376(18) 0.0510(14) Uani 1 1 d U . .
C12 C 1.2034(5) 1.0556(4) 0.0954(2) 0.0578(16) Uani 1 1 d U . .
C13 C 1.2857(8) 1.0940(6) 0.1250(3) 0.108(3) Uani 1 1 d U . .
H13 H 1.3349 1.1381 0.1178 0.130 Uiso 1 1 calc R . .
C14 C 1.2864(10) 1.0597(7) 0.1658(3) 0.133(4) Uani 1 1 d U . .
H14 H 1.3334 1.0806 0.1902 0.160 Uiso 1 1 calc R . .
C15 C 1.1762(6) 1.0881(5) 0.0508(2) 0.0665(18) Uani 1 1 d U . .
H15A H 1.2169 1.0535 0.0320 0.100 Uiso 1 1 calc R . .
H15B H 1.1951 1.1519 0.0494 0.100 Uiso 1 1 calc R . .
H15C H 1.0988 1.0805 0.0412 0.100 Uiso 1 1 calc R . .
C16 C 0.7363(4) 0.6230(3) -0.05642(15) 0.0330(10) Uani 1 1 d . . .
H16 H 0.7784 0.6031 -0.0306 0.040 Uiso 1 1 calc R . .
C17 C 0.7870(4) 0.6345(4) -0.09297(16) 0.0388(12) Uani 1 1 d . . .
H17 H 0.8609 0.6196 -0.0921 0.047 Uiso 1 1 calc R . .
C18 C 0.7289(4) 0.6673(4) -0.12975(15) 0.0377(11) Uani 1 1 d . . .
H18 H 0.7629 0.6766 -0.1544 0.045 Uiso 1 1 calc R . .
C19 C 0.6185(4) 0.6873(3) -0.13110(14) 0.0301(10) Uani 1 1 d . . .
C20 C 0.5528(4) 0.7229(3) -0.16777(14) 0.0309(10) Uani 1 1 d . . .
C21 C 0.4462(4) 0.7409(3) -0.16540(14) 0.0323(10) Uani 1 1 d . . .
H21 H 0.4034 0.7696 -0.1889 0.039 Uiso 1 1 calc R . .
C22 C 0.3990(4) 0.7179(3) -0.12891(14) 0.0315(10) Uani 1 1 d . . .
H22 H 0.3244 0.7291 -0.1288 0.038 Uiso 1 1 calc R . .
C23 C 0.4589(3) 0.6794(3) -0.09344(13) 0.0268(9) Uani 1 1 d . . .
C24 C 0.5724(4) 0.6690(3) -0.09339(13) 0.0276(9) Uani 1 1 d . . .
C25 C 0.5490(4) 0.7322(4) -0.24111(15) 0.0391(12) Uani 1 1 d . . .
H25 H 0.4766 0.7118 -0.2434 0.047 Uiso 1 1 calc R . .
C26 C 0.5932(5) 0.7517(4) -0.27982(17) 0.0521(15) Uani 1 1 d U . .
C27 C 0.5390(6) 0.7358(4) -0.32384(18) 0.0544(16) Uani 1 1 d U . .
C28 C 0.6118(9) 0.7583(6) -0.3516(3) 0.088(3) Uani 1 1 d U . .
H28 H 0.5946 0.7521 -0.3818 0.105 Uiso 1 1 calc R . .
C29 C 0.7065(8) 0.7888(5) -0.3332(3) 0.084(3) Uani 1 1 d U . .
H29 H 0.7618 0.8073 -0.3490 0.101 Uiso 1 1 calc R . .
C30 C 0.4300(8) 0.6990(6) -0.3341(2) 0.094(3) Uani 1 1 d U . .
H30A H 0.3853 0.7403 -0.3534 0.141 Uiso 1 1 calc R . .
H30B H 0.3985 0.6914 -0.3077 0.141 Uiso 1 1 calc R . .
H30C H 0.4333 0.6406 -0.3483 0.141 Uiso 1 1 calc R . .
C31 C 0.7373(4) 0.4496(4) 0.17936(15) 0.0377(11) Uani 1 1 d . . .
H31 H 0.8078 0.4297 0.1763 0.045 Uiso 1 1 calc R . .
C32 C 0.7037(4) 0.4434(4) 0.21996(15) 0.0405(12) Uani 1 1 d . . .
H32 H 0.7516 0.4211 0.2438 0.049 Uiso 1 1 calc R . .
C33 C 0.6032(4) 0.4693(4) 0.22492(15) 0.0393(12) Uani 1 1 d . A .
H33 H 0.5800 0.4650 0.2522 0.047 Uiso 1 1 calc R . .
C34 C 0.5324(4) 0.5026(3) 0.18949(15) 0.0340(11) Uani 1 1 d . . .
C35 C 0.4242(4) 0.5288(4) 0.19173(15) 0.0384(12) Uani 1 1 d . A .
C36 C 0.3608(4) 0.5581(4) 0.15483(15) 0.0383(11) Uani 1 1 d . . .
H36 H 0.2877 0.5735 0.1560 0.046 Uiso 1 1 calc R A .
C37 C 0.4012(4) 0.5661(3) 0.11551(14) 0.0326(10) Uani 1 1 d . A .
H37 H 0.3552 0.5870 0.0909 0.039 Uiso 1 1 calc R . .
C38 C 0.5067(4) 0.5439(3) 0.11232(14) 0.0284(10) Uani 1 1 d . . .
C39 C 0.5725(4) 0.5096(3) 0.15012(14) 0.0314(10) Uani 1 1 d . A .
S3 S 0.3129(11) 0.5094(8) 0.3192(4) 0.079(3) Uani 0.264(5) 1 d PU A 1
C40 C 0.2906(16) 0.4767(14) 0.2300(6) 0.041(3) Uani 0.264(5) 1 d PU A 1
C41 C 0.2384(18) 0.4640(15) 0.2676(7) 0.049(3) Uani 0.264(5) 1 d PU A 1
C42 C 0.1528(19) 0.4314(17) 0.2767(7) 0.059(4) Uani 0.264(5) 1 d PDU A 1
C43 C 0.131(2) 0.4278(18) 0.3180(8) 0.060(4) Uani 0.264(5) 1 d PU A 1
C44 C 0.253(3) 0.487(3) 0.3547(14) 0.061(4) Uani 0.264(5) 1 d PU A 1
C45 C 0.076(2) 0.398(2) 0.2393(9) 0.036(7) Uani 0.264(5) 1 d PDU A 1
S3' S 0.3261(3) 0.4669(2) 0.31648(10) 0.0594(8) Uani 0.736(5) 1 d PU A 2
C40' C 0.3093(6) 0.5652(5) 0.2420(2) 0.0411(16) Uani 0.736(5) 1 d PU A 2
C41' C 0.2669(6) 0.5471(5) 0.2816(2) 0.0440(16) Uani 0.736(5) 1 d PU A 2
C42' C 0.1768(7) 0.5866(6) 0.2957(2) 0.0567(19) Uani 0.736(5) 1 d PDU A 2
C43' C 0.1593(8) 0.5459(6) 0.3358(3) 0.059(2) Uani 0.736(5) 1 d PU A 2
C44' C 0.2204(10) 0.4771(11) 0.3482(4) 0.063(3) Uani 0.736(5) 1 d PU A 2
C45' C 0.1062(9) 0.6611(7) 0.2725(3) 0.083(3) Uani 0.736(5) 1 d PDU A 2
N8 N 0.0399(10) 0.3492(8) 0.2850(4) 0.110(4) Uani 0.736(5) 1 d PU A 2
C59 C 0.0531(11) 0.3759(8) 0.2408(4) 0.054(4) Uani 0.736(5) 1 d P A 2
C58 C 0.0612(10) 0.3931(7) 0.2077(3) 0.080(3) Uani 0.736(5) 1 d P A 2
C46 C 0.9505(4) 0.3906(4) -0.02539(17) 0.0455(13) Uani 1 1 d . . .
H46A H 0.8979 0.4133 -0.0490 0.068 Uiso 1 1 calc R . .
H46B H 0.9732 0.3300 -0.0323 0.068 Uiso 1 1 calc R . .
H46C H 1.0134 0.4305 -0.0212 0.068 Uiso 1 1 calc R . .
C47 C 0.9001(4) 0.3878(3) 0.01491(15) 0.0321(10) Uani 1 1 d . . .
C48 C 0.9368(4) 0.3239(4) 0.04585(16) 0.0369(11) Uani 1 1 d . . .
H48 H 0.9889 0.2820 0.0390 0.044 Uiso 1 1 calc R . .
C49 C 0.9039(4) 0.3160(3) 0.08591(15) 0.0329(10) Uani 1 1 d . . .
C50 C 0.9580(4) 0.2492(4) 0.11795(18) 0.0464(13) Uani 1 1 d . . .
H50A H 1.0028 0.2813 0.1412 0.070 Uiso 1 1 calc R . .
H50B H 1.0035 0.2089 0.1037 0.070 Uiso 1 1 calc R . .
H50C H 0.9031 0.2141 0.1297 0.070 Uiso 1 1 calc R . .
C51 C 0.5896(5) 0.9298(5) 0.0358(3) 0.080(2) Uani 1 1 d . . .
H51A H 0.6594 0.9172 0.0532 0.119 Uiso 1 1 calc R . .
H51B H 0.5522 0.9767 0.0498 0.119 Uiso 1 1 calc R . .
H51C H 0.6011 0.9504 0.0073 0.119 Uiso 1 1 calc R . .
C52 C 0.5218(5) 0.8454(4) 0.0316(2) 0.0489(14) Uani 1 1 d . . .
C53 C 0.4252(5) 0.8444(4) 0.04846(19) 0.0508(14) Uani 1 1 d . . .
H53 H 0.4036 0.8977 0.0614 0.061 Uiso 1 1 calc R . .
C54 C 0.3582(4) 0.7691(4) 0.04738(16) 0.0416(12) Uani 1 1 d . . .
C55 C 0.2500(5) 0.7790(4) 0.0626(2) 0.0553(15) Uani 1 1 d . . .
H55A H 0.1930 0.7812 0.0378 0.083 Uiso 1 1 calc R . .
H55B H 0.2490 0.8345 0.0792 0.083 Uiso 1 1 calc R . .
H55C H 0.2377 0.7275 0.0807 0.083 Uiso 1 1 calc R . .
N7 N 0.8726(5) 0.0667(4) 0.0345(2) 0.0772(17) Uani 1 1 d . . .
C56 C 0.7998(5) 0.1040(4) 0.0438(2) 0.0546(15) Uani 1 1 d . . .
C57 C 0.7093(5) 0.1499(4) 0.0571(2) 0.0551(15) Uani 1 1 d . . .
H57A H 0.7053 0.1358 0.0872 0.083 Uiso 1 1 calc R . .
H57B H 0.6428 0.1304 0.0393 0.083 Uiso 1 1 calc R . .
H57C H 0.7181 0.2149 0.0539 0.083 Uiso 1 1 calc R . .

loop_
_atom_site_aniso_label
_atom_site_aniso_U_11
_atom_site_aniso_U_22
_atom_site_aniso_U_33
_atom_site_aniso_U_23
_atom_site_aniso_U_13
_atom_site_aniso_U_12
Tb1 0.02309(11) 0.03322(13) 0.01747(11) 0.00230(8) 0.00694(8) 0.00019(8)
Tb2 0.02498(12) 0.03138(13) 0.01762(11) 0.00202(8) 0.00574(8) -0.00039(8)
S1 0.190(3) 0.0929(16) 0.0596(12) 0.0234(11) -0.0565(15) -0.0793(18)
S2 0.0867(13) 0.0793(12) 0.0875(13) 0.0458(10) 0.0630(11) 0.0306(10)
O1 0.0291(16) 0.0368(18) 0.0249(16) 0.0026(13) 0.0052(13) -0.0036(14)
O2 0.0274(15) 0.0398(18) 0.0186(15) 0.0067(13) 0.0085(12) 0.0002(13)
O3 0.0303(16) 0.0406(18) 0.0181(15) 0.0011(13) 0.0090(12) 0.0035(14)
O4 0.0285(16) 0.0416(19) 0.0259(16) 0.0004(14) 0.0115(13) -0.0006(14)
O5 0.0311(17) 0.0384(18) 0.0286(17) 0.0041(14) 0.0093(13) 0.0012(14)
O6 0.0345(18) 0.035(2) 0.058(2) 0.0013(17) 0.0077(16) 0.0001(15)
O7 0.0375(18) 0.0381(19) 0.0307(17) -0.0033(14) 0.0116(14) 0.0050(15)
O8 0.0262(15) 0.0351(17) 0.0168(14) 0.0029(12) 0.0078(12) -0.0016(13)
N1 0.0281(19) 0.039(2) 0.0224(18) -0.0001(16) 0.0100(15) -0.0011(17)
N2 0.050(3) 0.035(2) 0.034(2) -0.0034(18) 0.0029(19) -0.005(2)
N3 0.029(2) 0.040(2) 0.0218(18) 0.0031(16) 0.0064(15) -0.0042(17)
N4 0.043(2) 0.039(2) 0.027(2) 0.0081(17) 0.0149(17) 0.0015(18)
N5 0.033(2) 0.041(2) 0.0212(19) 0.0014(16) 0.0044(16) -0.0036(17)
N6 0.049(3) 0.055(3) 0.030(2) 0.001(2) 0.0202(19) 0.003(2)
C1 0.032(2) 0.041(3) 0.033(3) 0.007(2) 0.006(2) 0.002(2)
C2 0.036(3) 0.050(3) 0.031(3) 0.005(2) -0.002(2) 0.000(2)
C3 0.038(3) 0.047(3) 0.028(2) -0.002(2) 0.004(2) -0.006(2)
C4 0.034(2) 0.041(3) 0.022(2) -0.0015(19) 0.0107(18) 0.000(2)
C5 0.036(3) 0.038(3) 0.027(2) -0.004(2) 0.0070(19) -0.002(2)
C6 0.040(3) 0.038(3) 0.036(3) 0.004(2) 0.007(2) -0.002(2)
C7 0.032(2) 0.042(3) 0.033(3) 0.006(2) 0.004(2) -0.003(2)
C8 0.027(2) 0.043(3) 0.021(2) -0.0026(19) 0.0089(17) 0.000(2)
C9 0.030(2) 0.040(3) 0.019(2) -0.0017(18) 0.0121(17) 0.003(2)
C10 0.043(3) 0.037(3) 0.029(2) -0.004(2) 0.003(2) 0.003(2)
C11 0.070(4) 0.035(3) 0.042(3) 0.001(2) -0.010(3) -0.011(3)
C12 0.072(4) 0.041(3) 0.056(3) 0.001(3) -0.007(3) -0.012(3)
C13 0.135(7) 0.078(5) 0.095(5) 0.020(4) -0.040(5) -0.055(5)
C14 0.164(8) 0.108(6) 0.104(6) 0.023(5) -0.059(6) -0.068(6)
C15 0.080(4) 0.069(4) 0.050(3) 0.009(3) 0.009(3) -0.024(4)
C16 0.026(2) 0.044(3) 0.029(2) 0.006(2) 0.0032(18) -0.001(2)
C17 0.028(2) 0.053(3) 0.036(3) 0.007(2) 0.009(2) -0.003(2)
C18 0.034(3) 0.051(3) 0.031(2) 0.007(2) 0.014(2) -0.004(2)
C19 0.033(2) 0.032(2) 0.027(2) 0.0027(19) 0.0099(18) -0.0059(19)
C20 0.037(3) 0.035(3) 0.023(2) 0.0030(19) 0.0107(18) -0.008(2)
C21 0.035(2) 0.036(3) 0.026(2) 0.0066(19) 0.0038(19) -0.001(2)
C22 0.029(2) 0.038(3) 0.028(2) 0.005(2) 0.0072(18) -0.002(2)
C23 0.030(2) 0.031(2) 0.021(2) 0.0028(18) 0.0080(17) -0.0057(19)
C24 0.031(2) 0.031(2) 0.022(2) 0.0014(18) 0.0067(17) -0.0058(19)
C25 0.051(3) 0.044(3) 0.025(2) 0.007(2) 0.015(2) 0.003(2)
C26 0.079(4) 0.048(3) 0.035(3) 0.015(2) 0.027(3) 0.022(3)
C27 0.091(4) 0.044(3) 0.034(3) 0.013(2) 0.030(3) 0.027(3)
C28 0.134(7) 0.080(5) 0.055(4) 0.019(4) 0.035(4) 0.039(5)
C29 0.121(6) 0.076(5) 0.073(5) 0.041(4) 0.077(5) 0.044(4)
C30 0.134(7) 0.090(5) 0.051(4) 0.000(4) -0.008(4) 0.009(5)
C31 0.034(3) 0.052(3) 0.027(2) 0.001(2) 0.003(2) -0.004(2)
C32 0.040(3) 0.060(3) 0.020(2) 0.004(2) 0.001(2) -0.004(2)
C33 0.048(3) 0.050(3) 0.021(2) -0.001(2) 0.010(2) -0.009(2)
C34 0.039(3) 0.040(3) 0.024(2) -0.003(2) 0.010(2) -0.005(2)
C35 0.045(3) 0.049(3) 0.025(2) 0.001(2) 0.015(2) 0.001(2)
C36 0.038(3) 0.048(3) 0.031(3) 0.001(2) 0.015(2) 0.003(2)
C37 0.032(2) 0.041(3) 0.025(2) -0.001(2) 0.0074(18) 0.001(2)
C38 0.033(2) 0.032(2) 0.021(2) -0.0025(18) 0.0078(18) -0.0011(19)
C39 0.037(3) 0.034(3) 0.023(2) -0.0008(19) 0.0075(19) -0.005(2)
S3 0.104(5) 0.079(6) 0.059(4) 0.009(5) 0.028(4) 0.009(5)
C40 0.045(6) 0.045(6) 0.038(6) 0.006(5) 0.024(5) 0.007(5)
C41 0.052(5) 0.051(6) 0.049(5) 0.008(5) 0.022(5) 0.009(5)
C42 0.062(6) 0.060(6) 0.058(6) 0.010(6) 0.023(5) 0.009(6)
C43 0.067(7) 0.064(7) 0.053(6) 0.007(6) 0.027(6) 0.008(6)
C44 0.067(7) 0.066(7) 0.053(7) -0.003(6) 0.020(6) 0.003(6)
C45 0.042(9) 0.035(11) 0.039(9) 0.013(7) 0.032(7) -0.003(8)
S3' 0.0798(16) 0.0626(19) 0.0427(13) 0.0161(14) 0.0318(11) 0.0216(16)
C40' 0.049(4) 0.047(4) 0.030(3) -0.006(3) 0.016(3) -0.004(3)
C41' 0.051(3) 0.052(4) 0.032(3) -0.003(3) 0.015(3) 0.000(3)
C42' 0.069(4) 0.066(4) 0.040(3) -0.009(3) 0.022(3) 0.011(4)
C43' 0.070(4) 0.064(4) 0.047(4) -0.006(3) 0.027(3) 0.005(4)
C44' 0.073(6) 0.070(5) 0.052(5) 0.002(4) 0.029(4) 0.008(5)
C45' 0.103(6) 0.096(6) 0.053(5) -0.002(5) 0.023(5) 0.050(5)
N8 0.117(7) 0.127(7) 0.092(6) 0.003(6) 0.037(6) 0.001(6)
C59 0.070(8) 0.034(6) 0.053(6) 0.012(4) -0.010(6) -0.001(5)
C58 0.115(9) 0.061(6) 0.052(6) 0.022(5) -0.024(6) -0.016(6)
C46 0.041(3) 0.059(4) 0.043(3) -0.009(3) 0.024(2) -0.007(3)
C47 0.024(2) 0.043(3) 0.031(2) -0.011(2) 0.0101(18) -0.008(2)
C48 0.029(2) 0.043(3) 0.040(3) -0.008(2) 0.010(2) 0.005(2)
C49 0.028(2) 0.032(3) 0.038(3) -0.004(2) 0.0000(19) -0.003(2)
C50 0.043(3) 0.047(3) 0.047(3) 0.003(3) 0.001(2) 0.007(2)
C51 0.053(4) 0.048(4) 0.138(7) -0.022(4) 0.013(4) -0.011(3)
C52 0.043(3) 0.038(3) 0.062(4) 0.000(3) -0.003(3) 0.001(2)
C53 0.050(3) 0.046(3) 0.056(4) -0.014(3) 0.006(3) 0.003(3)
C54 0.040(3) 0.049(3) 0.035(3) -0.008(2) 0.004(2) 0.004(2)
C55 0.045(3) 0.058(4) 0.066(4) -0.020(3) 0.019(3) 0.005(3)
N7 0.084(4) 0.049(3) 0.097(5) -0.012(3) 0.010(4) 0.012(3)
C56 0.062(4) 0.037(3) 0.060(4) -0.005(3) -0.005(3) 0.000(3)
C57 0.055(4) 0.044(3) 0.064(4) -0.010(3) 0.002(3) 0.001(3)

loop_
_atom_type_symbol
_atom_type_description
_atom_type_scat_dispersion_real
_atom_type_scat_dispersion_imag
_atom_type_scat_source
C C 0.0033 0.0016 'International Tables Vol C Tables 4.2.6.8 and 6.1.1.4'
H H 0.0000 0.0000 'International Tables Vol C Tables 4.2.6.8 and 6.1.1.4'
N N 0.0061 0.0033 'International Tables Vol C Tables 4.2.6.8 and 6.1.1.4'
O O 0.0106 0.0060 'International Tables Vol C Tables 4.2.6.8 and 6.1.1.4'
S S 0.1246 0.1234 'International Tables Vol C Tables 4.2.6.8 and 6.1.1.4'
Tb Tb -0.1723 4.1537 'International Tables Vol C Tables 4.2.6.8 and 6.1.1.4'

loop_
_geom_angle_atom_site_label_1
_geom_angle_atom_site_label_2
_geom_angle_atom_site_label_3
_geom_angle
_geom_angle_site_symmetry_1
_geom_angle_site_symmetry_3
O5 Tb1 O4 74.29(11) . .
O5 Tb1 O8 130.88(11) . .
O4 Tb1 O8 73.83(10) . .
O5 Tb1 O3 143.39(10) . .
O4 Tb1 O3 141.49(10) . .
O8 Tb1 O3 72.00(10) . .
O5 Tb1 O1 139.91(11) . .
O4 Tb1 O1 83.50(11) . .
O8 Tb1 O1 70.54(10) . .
O3 Tb1 O1 68.84(10) . .
O5 Tb1 O2 83.20(11) . 3_665
O4 Tb1 O2 104.81(10) . 3_665
O8 Tb1 O2 70.18(10) . 3_665
O3 Tb1 O2 79.66(11) . 3_665
O1 Tb1 O2 135.41(10) . 3_665
O5 Tb1 N5 80.39(12) . .
O4 Tb1 N5 150.62(12) . .
O8 Tb1 N5 135.32(11) . .
O3 Tb1 N5 66.53(11) . .
O1 Tb1 N5 107.65(12) . .
O2 Tb1 N5 86.46(11) 3_665 .
O5 Tb1 N1 77.82(12) . .
O4 Tb1 N1 81.73(11) . .
O8 Tb1 N1 132.01(11) . .
O3 Tb1 N1 108.90(11) . .
O1 Tb1 N1 66.10(11) . .
O2 Tb1 N1 157.45(11) 3_665 .
N5 Tb1 N1 78.53(12) . .
O5 Tb1 Tb2 171.32(8) . .
O4 Tb1 Tb2 99.36(8) . .
O8 Tb1 Tb2 40.52(7) . .
O3 Tb1 Tb2 42.23(7) . .
O1 Tb1 Tb2 42.70(7) . .
O2 Tb1 Tb2 92.91(7) 3_665 .
N5 Tb1 Tb2 107.19(9) . .
N1 Tb1 Tb2 107.49(9) . .
O5 Tb1 Tb2 111.64(8) . 3_665
O4 Tb1 Tb2 91.15(8) . 3_665
O8 Tb1 Tb2 34.28(7) . 3_665
O3 Tb1 Tb2 69.87(7) . 3_665
O1 Tb1 Tb2 101.59(7) . 3_665
O2 Tb1 Tb2 36.08(7) 3_665 3_665
N5 Tb1 Tb2 112.19(9) . 3_665
N1 Tb1 Tb2 166.29(8) . 3_665
Tb2 Tb1 Tb2 61.948(7) . 3_665
O6 Tb2 O8 143.30(11) . 3_665
O6 Tb2 O7 71.57(12) . .
O8 Tb2 O7 75.24(11) 3_665 .
O6 Tb2 O8 145.99(11) . .
O8 Tb2 O8 70.49(11) 3_665 .
O7 Tb2 O8 140.09(11) . .
O6 Tb2 O2 89.47(12) . .
O8 Tb2 O2 70.68(10) 3_665 .
O7 Tb2 O2 82.07(11) . .
O8 Tb2 O2 104.68(10) . .
O6 Tb2 O3 113.14(12) . .
O8 Tb2 O3 76.90(10) 3_665 .
O7 Tb2 O3 82.47(10) . .
O8 Tb2 O3 70.51(10) . .
O2 Tb2 O3 146.67(10) . .
O6 Tb2 O1 81.52(11) . .
O8 Tb2 O1 132.22(10) 3_665 .
O7 Tb2 O1 126.59(11) . .
O8 Tb2 O1 68.77(10) . .
O2 Tb2 O1 143.93(10) . .
O3 Tb2 O1 66.85(10) . .
O6 Tb2 N3 83.45(13) . .
O8 Tb2 N3 113.71(11) 3_665 .
O7 Tb2 N3 139.62(12) . .
O8 Tb2 N3 74.81(11) . .
O2 Tb2 N3 66.12(11) . .
O3 Tb2 N3 137.41(11) . .
O1 Tb2 N3 78.14(11) . .
O6 Tb2 Tb1 120.22(9) . .
O8 Tb2 Tb1 91.08(7) 3_665 .
O7 Tb2 Tb1 123.48(8) . .
O8 Tb2 Tb1 39.84(7) . .
O2 Tb2 Tb1 144.52(8) . .
O3 Tb2 Tb1 41.11(7) . .
O1 Tb2 Tb1 41.18(7) . .
N3 Tb2 Tb1 96.35(9) . .
O6 Tb2 Tb2 176.82(9) . 3_665
O8 Tb2 Tb2 35.46(7) 3_665 3_665
O7 Tb2 Tb2 108.48(8) . 3_665
O8 Tb2 Tb2 35.03(7) . 3_665
O2 Tb2 Tb2 87.39(8) . 3_665
O3 Tb2 Tb2 69.92(8) . 3_665
O1 Tb2 Tb2 100.74(7) . 3_665
N3 Tb2 Tb2 94.79(9) . 3_665
Tb1 Tb2 Tb2 62.545(7) . 3_665
O6 Tb2 Tb1 121.70(9) . 3_665
O8 Tb2 Tb1 34.14(7) 3_665 3_665
O7 Tb2 Tb1 78.63(8) . 3_665
O8 Tb2 Tb1 84.19(7) . 3_665
O2 Tb2 Tb1 36.71(7) . 3_665
O3 Tb2 Tb1 111.00(7) . 3_665
O1 Tb2 Tb1 152.18(7) . 3_665
N3 Tb2 Tb1 88.87(8) . 3_665
Tb1 Tb2 Tb1 118.052(7) . 3_665
Tb2 Tb2 Tb1 55.507(6) 3_665 3_665
C14 S1 C11 90.9(4) . .
C26 S2 C29 89.3(4) . .
C8 O1 Tb1 122.2(3) . .
C8 O1 Tb2 138.6(3) . .
Tb1 O1 Tb2 96.12(11) . .
C23 O2 Tb2 119.8(3) . .
C23 O2 Tb1 119.9(3) . 3_665
Tb2 O2 Tb1 107.21(11) . 3_665
C38 O3 Tb1 120.8(3) . .
C38 O3 Tb2 142.6(3) . .
Tb1 O3 Tb2 96.66(10) . .
C47 O4 Tb1 134.9(3) . .
C49 O5 Tb1 135.3(3) . .
C52 O6 Tb2 136.9(4) . .
C54 O7 Tb2 137.3(3) . .
Tb1 O8 Tb2 111.58(11) . 3_665
Tb1 O8 Tb2 99.64(11) . .
Tb2 O8 Tb2 109.51(11) 3_665 .
Tb1 O8 H8 111.8 . .
Tb2 O8 H8 111.8 3_665 .
Tb2 O8 H8 111.8 . .
C1 N1 C9 118.0(4) . .
C1 N1 Tb1 126.4(3) . .
C9 N1 Tb1 115.6(3) . .
C10 N2 C5 120.3(4) . .
C16 N3 C24 118.1(4) . .
C16 N3 Tb2 127.0(3) . .
C24 N3 Tb2 114.9(3) . .
C25 N4 C20 118.5(4) . .
C31 N5 C39 118.1(4) . .
C31 N5 Tb1 126.6(3) . .
C39 N5 Tb1 114.5(3) . .
C40' N6 C40 63.1(9) . .
C40' N6 C35 120.5(5) . .
C40 N6 C35 114.6(9) . .
N1 C1 C2 123.3(5) . .
N1 C1 H1 118.3 . .
C2 C1 H1 118.3 . .
C3 C2 C1 119.5(5) . .
C3 C2 H2 120.2 . .
C1 C2 H2 120.2 . .
C2 C3 C4 119.5(5) . .
C2 C3 H3 120.2 . .
C4 C3 H3 120.2 . .
C9 C4 C5 120.2(4) . .
C9 C4 C3 116.9(4) . .
C5 C4 C3 122.9(4) . .
C6 C5 N2 125.1(5) . .
C6 C5 C4 118.0(4) . .
N2 C5 C4 117.0(4) . .
C5 C6 C7 122.0(5) . .
C5 C6 H6 119.0 . .
C7 C6 H6 119.0 . .
C8 C7 C6 122.0(5) . .
C8 C7 H7 119.0 . .
C6 C7 H7 119.0 . .
O1 C8 C7 123.5(4) . .
O1 C8 C9 119.4(4) . .
C7 C8 C9 117.1(4) . .
N1 C9 C4 122.8(4) . .
N1 C9 C8 116.6(4) . .
C4 C9 C8 120.6(4) . .
N2 C10 C11 121.6(5) . .
N2 C10 H10 119.2 . .
C11 C10 H10 119.2 . .
C12 C11 C10 128.6(5) . .
C12 C11 S1 112.4(4) . .
C10 C11 S1 118.9(4) . .
C11 C12 C13 111.7(6) . .
C11 C12 C15 125.4(6) . .
C13 C12 C15 122.9(6) . .
C14 C13 C12 111.8(8) . .
C14 C13 H13 124.1 . .
C12 C13 H13 124.1 . .
C13 C14 S1 113.1(7) . .
C13 C14 H14 123.5 . .
S1 C14 H14 123.5 . .
C12 C15 H15A 109.5 . .
C12 C15 H15B 109.5 . .
H15A C15 H15B 109.5 . .
C12 C15 H15C 109.5 . .
H15A C15 H15C 109.5 . .
H15B C15 H15C 109.5 . .
N3 C16 C17 122.8(4) . .
N3 C16 H16 118.6 . .
C17 C16 H16 118.6 . .
C18 C17 C16 119.4(4) . .
C18 C17 H17 120.3 . .
C16 C17 H17 120.3 . .
C17 C18 C19 120.0(4) . .
C17 C18 H18 120.0 . .
C19 C18 H18 120.0 . .
C18 C19 C20 123.6(4) . .
C18 C19 C24 116.8(4) . .
C20 C19 C24 119.5(4) . .
C21 C20 N4 124.1(4) . .
C21 C20 C19 118.8(4) . .
N4 C20 C19 117.0(4) . .
C20 C21 C22 121.6(4) . .
C20 C21 H21 119.2 . .
C22 C21 H21 119.2 . .
C23 C22 C21 121.2(4) . .
C23 C22 H22 119.4 . .
C21 C22 H22 119.4 . .
O2 C23 C22 123.5(4) . .
O2 C23 C24 118.4(4) . .
C22 C23 C24 118.1(4) . .
N3 C24 C19 122.7(4) . .
N3 C24 C23 117.1(4) . .
C19 C24 C23 120.2(4) . .
N4 C25 C26 122.4(5) . .
N4 C25 H25 118.8 . .
C26 C25 H25 118.8 . .
C25 C26 C27 125.8(6) . .
C25 C26 S2 120.4(5) . .
C27 C26 S2 113.8(4) . .
C28 C27 C30 128.7(7) . .
C28 C27 C26 107.4(7) . .
C30 C27 C26 123.8(5) . .
C29 C28 C27 115.8(7) . .
C29 C28 H28 122.1 . .
C27 C28 H28 122.1 . .
C28 C29 S2 113.7(5) . .
C28 C29 H29 123.1 . .
S2 C29 H29 123.1 . .
C27 C30 H30A 109.5 . .
C27 C30 H30B 109.5 . .
H30A C30 H30B 109.5 . .
C27 C30 H30C 109.5 . .
H30A C30 H30C 109.5 . .
H30B C30 H30C 109.5 . .
N5 C31 C32 123.1(5) . .
N5 C31 H31 118.5 . .
C32 C31 H31 118.5 . .
C33 C32 C31 119.7(5) . .
C33 C32 H32 120.2 . .
C31 C32 H32 120.2 . .
C32 C33 C34 119.9(4) . .
C32 C33 H33 120.0 . .
C34 C33 H33 120.0 . .
C39 C34 C33 117.3(4) . .
C39 C34 C35 119.2(4) . .
C33 C34 C35 123.4(4) . .
C36 C35 C34 118.8(4) . .
C36 C35 N6 124.7(5) . .
C34 C35 N6 116.5(4) . .
C35 C36 C37 122.0(5) . .
C35 C36 H36 119.0 . .
C37 C36 H36 119.0 . .
C38 C37 C36 121.0(4) . .
C38 C37 H37 119.5 . .
C36 C37 H37 119.5 . .
O3 C38 C37 124.1(4) . .
O3 C38 C39 118.3(4) . .
C37 C38 C39 117.6(4) . .
N5 C39 C34 121.9(4) . .
N5 C39 C38 116.7(4) . .
C34 C39 C38 121.4(4) . .
C44 S3 C41 109.5(18) . .
N6 C40 C41 122.1(18) . .
C42 C41 C40 138(2) . .
C42 C41 S3 106.0(18) . .
C40 C41 S3 115.8(17) . .
C41 C42 C43 122(2) . .
C41 C42 C45 115(2) . .
C43 C42 C45 123(2) . .
C42 C43 C44 107(2) . .
S3 C44 C43 95(2) . .
C41' S3' C44' 90.9(6) . .
N6 C40' C41' 119.6(7) . .
C42' C41' C40' 127.5(7) . .
C42' C41' S3' 112.3(5) . .
C40' C41' S3' 120.2(6) . .
C41' C42' C43' 109.5(7) . .
C41' C42' C45' 125.8(7) . .
C43' C42' C45' 124.7(7) . .
C44' C43' C42' 115.7(9) . .
C43' C44' S3' 110.5(10) . .
C58 C59 N8 177.7(14) . .
C47 C46 H46A 109.5 . .
C47 C46 H46B 109.5 . .
H46A C46 H46B 109.5 . .
C47 C46 H46C 109.5 . .
H46A C46 H46C 109.5 . .
H46B C46 H46C 109.5 . .
O4 C47 C48 124.6(4) . .
O4 C47 C46 116.9(5) . .
C48 C47 C46 118.4(4) . .
C49 C48 C47 125.7(4) . .
C49 C48 H48 117.2 . .
C47 C48 H48 117.2 . .
O5 C49 C48 124.5(4) . .
O5 C49 C50 115.5(4) . .
C48 C49 C50 120.1(4) . .
C49 C50 H50A 109.5 . .
C49 C50 H50B 109.5 . .
H50A C50 H50B 109.5 . .
C49 C50 H50C 109.5 . .
H50A C50 H50C 109.5 . .
H50B C50 H50C 109.5 . .
C52 C51 H51A 109.5 . .
C52 C51 H51B 109.5 . .
H51A C51 H51B 109.5 . .
C52 C51 H51C 109.5 . .
H51A C51 H51C 109.5 . .
H51B C51 H51C 109.5 . .
O6 C52 C53 124.2(5) . .
O6 C52 C51 116.9(5) . .
C53 C52 C51 118.9(5) . .
C52 C53 C54 123.5(5) . .
C52 C53 H53 118.2 . .
C54 C53 H53 118.2 . .
O7 C54 C53 124.1(5) . .
O7 C54 C55 117.3(5) . .
C53 C54 C55 118.6(5) . .
C54 C55 H55A 109.5 . .
C54 C55 H55B 109.5 . .
H55A C55 H55B 109.5 . .
C54 C55 H55C 109.5 . .
H55A C55 H55C 109.5 . .
H55B C55 H55C 109.5 . .
N7 C56 C57 178.0(8) . .
C56 C57 H57A 109.5 . .
C56 C57 H57B 109.5 . .
H57A C57 H57B 109.5 . .
C56 C57 H57C 109.5 . .
H57A C57 H57C 109.5 . .
H57B C57 H57C 109.5 . .

loop_
_geom_bond_atom_site_label_1
_geom_bond_atom_site_label_2
_geom_bond_distance
_geom_bond_site_symmetry_2
Tb1 O5 2.314(3) .
Tb1 O4 2.331(3) .
Tb1 O8 2.334(3) .
Tb1 O3 2.378(3) .
Tb1 O1 2.378(3) .
Tb1 O2 2.420(3) 3_665
Tb1 N5 2.532(4) .
Tb1 N1 2.552(4) .
Tb1 Tb2 3.5917(3) .
Tb1 Tb2 3.8670(3) 3_665
Tb2 O6 2.304(4) .
Tb2 O8 2.342(3) 3_665
Tb2 O7 2.352(3) .
Tb2 O8 2.367(3) .
Tb2 O2 2.384(3) .
Tb2 O3 2.430(3) .
Tb2 O1 2.450(3) .
Tb2 N3 2.550(4) .
Tb2 Tb2 3.8458(5) 3_665
Tb2 Tb1 3.8671(3) 3_665
S1 C14 1.687(10) .
S1 C11 1.725(6) .
S2 C26 1.694(7) .
S2 C29 1.748(8) .
O1 C8 1.323(6) .
O2 C23 1.343(5) .
O2 Tb1 2.420(3) 3_665
O3 C38 1.327(5) .
O4 C47 1.269(6) .
O5 C49 1.281(6) .
O6 C52 1.277(7) .
O7 C54 1.255(6) .
O8 Tb2 2.342(3) 3_665
O8 H8 1.0000 .
N1 C1 1.320(6) .
N1 C9 1.372(6) .
N2 C10 1.279(7) .
N2 C5 1.404(6) .
N3 C16 1.330(6) .
N3 C24 1.366(6) .
N4 C25 1.273(6) .
N4 C20 1.414(5) .
N5 C31 1.312(6) .
N5 C39 1.388(6) .
N6 C40' 1.287(8) .
N6 C40 1.35(2) .
N6 C35 1.424(6) .
C1 C2 1.408(7) .
C1 H1 0.9500 .
C2 C3 1.360(7) .
C2 H2 0.9500 .
C3 C4 1.427(7) .
C3 H3 0.9500 .
C4 C9 1.415(7) .
C4 C5 1.420(7) .
C5 C6 1.374(7) .
C6 C7 1.397(7) .
C6 H6 0.9500 .
C7 C8 1.382(7) .
C7 H7 0.9500 .
C8 C9 1.428(6) .
C10 C11 1.432(7) .
C10 H10 0.9500 .
C11 C12 1.372(8) .
C12 C13 1.408(10) .
C12 C15 1.480(9) .
C13 C14 1.383(13) .
C13 H13 0.9500 .
C14 H14 0.9500 .
C15 H15A 0.9800 .
C15 H15B 0.9800 .
C15 H15C 0.9800 .
C16 C17 1.405(7) .
C16 H16 0.9500 .
C17 C18 1.366(7) .
C17 H17 0.9500 .
C18 C19 1.410(7) .
C18 H18 0.9500 .
C19 C20 1.421(6) .
C19 C24 1.422(6) .
C20 C21 1.375(7) .
C21 C22 1.411(6) .
C21 H21 0.9500 .
C22 C23 1.378(6) .
C22 H22 0.9500 .
C23 C24 1.430(6) .
C25 C26 1.441(7) .
C25 H25 0.9500 .
C26 C27 1.472(9) .
C27 C28 1.394(10) .
C27 C30 1.463(11) .
C28 C29 1.322(12) .
C28 H28 0.9500 .
C29 H29 0.9500 .
C30 H30A 0.9800 .
C30 H30B 0.9800 .
C30 H30C 0.9800 .
C31 C32 1.408(7) .
C31 H31 0.9500 .
C32 C33 1.348(7) .
C32 H32 0.9500 .
C33 C34 1.412(7) .
C33 H33 0.9500 .
C34 C39 1.409(6) .
C34 C35 1.422(7) .
C35 C36 1.381(7) .
C36 C37 1.411(6) .
C36 H36 0.9500 .
C37 C38 1.381(6) .
C37 H37 0.9500 .
C38 C39 1.440(6) .
S3 C44 1.47(5) .
S3 C41 1.88(3) .
C40 C41 1.45(3) .
C41 C42 1.25(3) .
C42 C43 1.37(3) .
C42 C45 1.492(11) .
C43 C44 1.99(5) .
S3' C41' 1.717(8) .
S3' C44' 1.779(13) .
C40' C41' 1.451(9) .
C41' C42' 1.403(10) .
C42' C43' 1.448(11) .
C42' C45' 1.536(8) .
C43' C44' 1.305(17) .
N8 C59 1.481(17) .
C59 C58 1.093(16) .
C46 C47 1.500(6) .
C46 H46A 0.9800 .
C46 H46B 0.9800 .
C46 H46C 0.9800 .
C47 C48 1.392(7) .
C48 C49 1.389(7) .
C48 H48 0.9500 .
C49 C50 1.506(7) .
C50 H50A 0.9800 .
C50 H50B 0.9800 .
C50 H50C 0.9800 .
C51 C52 1.512(8) .
C51 H51A 0.9800 .
C51 H51B 0.9800 .
C51 H51C 0.9800 .
C52 C53 1.392(8) .
C53 C54 1.397(8) .
C53 H53 0.9500 .
C54 C55 1.510(7) .
C55 H55A 0.9800 .
C55 H55B 0.9800 .
C55 H55C 0.9800 .
N7 C56 1.143(8) .
C56 C57 1.437(9) .
C57 H57A 0.9800 .
C57 H57B 0.9800 .
C57 H57C 0.9800 .

loop_
_geom_torsion_atom_site_label_1
_geom_torsion_atom_site_label_2
_geom_torsion_atom_site_label_3
_geom_torsion_atom_site_label_4
_geom_torsion
_geom_torsion_site_symmetry_1
_geom_torsion_site_symmetry_4
O5 Tb1 Tb2 O6 -134.4(5) . .
O4 Tb1 Tb2 O6 -91.93(13) . .
O8 Tb1 Tb2 O6 -143.07(15) . .
O3 Tb1 Tb2 O6 91.39(15) . .
O1 Tb1 Tb2 O6 -22.29(15) . .
O2 Tb1 Tb2 O6 162.53(12) 3_665 .
N5 Tb1 Tb2 O6 75.34(14) . .
N1 Tb1 Tb2 O6 -7.72(13) . .
Tb2 Tb1 Tb2 O6 -178.21(10) 3_665 .
O5 Tb1 Tb2 O8 65.7(5) . 3_665
O4 Tb1 Tb2 O8 108.17(11) . 3_665
O8 Tb1 Tb2 O8 57.03(15) . 3_665
O3 Tb1 Tb2 O8 -68.51(13) . 3_665
O1 Tb1 Tb2 O8 177.81(13) . 3_665
O2 Tb1 Tb2 O8 2.63(9) 3_665 3_665
N5 Tb1 Tb2 O8 -84.56(11) . 3_665
N1 Tb1 Tb2 O8 -167.62(11) . 3_665
Tb2 Tb1 Tb2 O8 21.89(7) 3_665 3_665
O5 Tb1 Tb2 O7 138.7(5) . .
O4 Tb1 Tb2 O7 -178.87(12) . .
O8 Tb1 Tb2 O7 130.00(14) . .
O3 Tb1 Tb2 O7 4.45(15) . .
O1 Tb1 Tb2 O7 -109.23(15) . .
O2 Tb1 Tb2 O7 75.60(12) 3_665 .
N5 Tb1 Tb2 O7 -11.59(13) . .
N1 Tb1 Tb2 O7 -94.65(13) . .
Tb2 Tb1 Tb2 O7 94.85(10) 3_665 .
O5 Tb1 Tb2 O8 8.7(5) . .
O4 Tb1 Tb2 O8 51.14(13) . .
O3 Tb1 Tb2 O8 -125.54(16) . .
O1 Tb1 Tb2 O8 120.77(15) . .
O2 Tb1 Tb2 O8 -54.40(13) 3_665 .
N5 Tb1 Tb2 O8 -141.59(14) . .
N1 Tb1 Tb2 O8 135.35(13) . .
Tb2 Tb1 Tb2 O8 -35.15(11) 3_665 .
O5 Tb1 Tb2 O2 8.6(5) . .
O4 Tb1 Tb2 O2 51.11(14) . .
O8 Tb1 Tb2 O2 -0.03(15) . .
O3 Tb1 Tb2 O2 -125.57(16) . .
O1 Tb1 Tb2 O2 120.74(16) . .
O2 Tb1 Tb2 O2 -54.43(16) 3_665 .
N5 Tb1 Tb2 O2 -141.62(15) . .
N1 Tb1 Tb2 O2 135.32(14) . .
Tb2 Tb1 Tb2 O2 -35.18(12) 3_665 .
O5 Tb1 Tb2 O3 134.2(5) . .
O4 Tb1 Tb2 O3 176.68(14) . .
O8 Tb1 Tb2 O3 125.54(16) . .
O1 Tb1 Tb2 O3 -113.68(16) . .
O2 Tb1 Tb2 O3 71.14(13) 3_665 .
N5 Tb1 Tb2 O3 -16.05(15) . .
N1 Tb1 Tb2 O3 -99.11(14) . .
Tb2 Tb1 Tb2 O3 90.40(11) 3_665 .
O5 Tb1 Tb2 O1 -112.1(5) . .
O4 Tb1 Tb2 O1 -69.64(13) . .
O8 Tb1 Tb2 O1 -120.77(15) . .
O3 Tb1 Tb2 O1 113.68(16) . .
O2 Tb1 Tb2 O1 -175.17(13) 3_665 .
N5 Tb1 Tb2 O1 97.64(14) . .
N1 Tb1 Tb2 O1 14.58(13) . .
Tb2 Tb1 Tb2 O1 -155.92(11) 3_665 .
O5 Tb1 Tb2 N3 -48.3(5) . .
O4 Tb1 Tb2 N3 -5.83(12) . .
O8 Tb1 Tb2 N3 -56.97(14) . .
O3 Tb1 Tb2 N3 177.49(14) . .
O1 Tb1 Tb2 N3 63.81(14) . .
O2 Tb1 Tb2 N3 -111.37(11) 3_665 .
N5 Tb1 Tb2 N3 161.44(13) . .
N1 Tb1 Tb2 N3 78.38(12) . .
Tb2 Tb1 Tb2 N3 -92.12(9) 3_665 .
O5 Tb1 Tb2 Tb2 43.8(5) . 3_665
O4 Tb1 Tb2 Tb2 86.28(8) . 3_665
O8 Tb1 Tb2 Tb2 35.15(11) . 3_665
O3 Tb1 Tb2 Tb2 -90.40(11) . 3_665
O1 Tb1 Tb2 Tb2 155.92(11) . 3_665
O2 Tb1 Tb2 Tb2 -19.25(7) 3_665 3_665
N5 Tb1 Tb2 Tb2 -106.44(9) . 3_665
N1 Tb1 Tb2 Tb2 170.50(8) . 3_665
O5 Tb1 Tb2 Tb1 43.8(5) . 3_665
O4 Tb1 Tb2 Tb1 86.28(8) . 3_665
O8 Tb1 Tb2 Tb1 35.15(11) . 3_665
O3 Tb1 Tb2 Tb1 -90.40(11) . 3_665
O1 Tb1 Tb2 Tb1 155.92(11) . 3_665
O2 Tb1 Tb2 Tb1 -19.26(7) 3_665 3_665
N5 Tb1 Tb2 Tb1 -106.44(9) . 3_665
N1 Tb1 Tb2 Tb1 170.50(8) . 3_665
Tb2 Tb1 Tb2 Tb1 0.0 3_665 3_665
O5 Tb1 O1 C8 -29.0(4) . .
O4 Tb1 O1 C8 -85.1(3) . .
O8 Tb1 O1 C8 -160.2(3) . .
O3 Tb1 O1 C8 122.2(3) . .
O2 Tb1 O1 C8 170.4(3) 3_665 .
N5 Tb1 O1 C8 67.1(3) . .
N1 Tb1 O1 C8 -1.3(3) . .
Tb2 Tb1 O1 C8 163.5(4) . .
Tb2 Tb1 O1 C8 -174.9(3) 3_665 .
O5 Tb1 O1 Tb2 167.46(12) . .
O4 Tb1 O1 Tb2 111.41(11) . .
O8 Tb1 O1 Tb2 36.30(10) . .
O3 Tb1 O1 Tb2 -41.30(10) . .
O2 Tb1 O1 Tb2 6.87(18) 3_665 .
N5 Tb1 O1 Tb2 -96.45(12) . .
N1 Tb1 O1 Tb2 -164.78(14) . .
Tb2 Tb1 O1 Tb2 21.56(9) 3_665 .
O6 Tb2 O1 C8 1.9(4) . .
O8 Tb2 O1 C8 -161.7(4) 3_665 .
O7 Tb2 O1 C8 -57.5(4) . .
O8 Tb2 O1 C8 165.1(4) . .
O2 Tb2 O1 C8 79.2(4) . .
O3 Tb2 O1 C8 -117.8(4) . .
N3 Tb2 O1 C8 87.0(4) . .
Tb1 Tb2 O1 C8 -158.7(4) . .
Tb2 Tb2 O1 C8 179.7(4) 3_665 .
Tb1 Tb2 O1 C8 150.8(3) 3_665 .
O6 Tb2 O1 Tb1 160.65(13) . .
O8 Tb2 O1 Tb1 -2.96(17) 3_665 .
O7 Tb2 O1 Tb1 101.24(14) . .
O8 Tb2 O1 Tb1 -36.19(9) . .
O2 Tb2 O1 Tb1 -122.09(16) . .
O3 Tb2 O1 Tb1 40.91(10) . .
N3 Tb2 O1 Tb1 -114.32(13) . .
Tb2 Tb2 O1 Tb1 -21.62(9) 3_665 .
Tb1 Tb2 O1 Tb1 -50.50(19) 3_665 .
O6 Tb2 O2 C23 65.7(3) . .
O8 Tb2 O2 C23 -145.7(3) 3_665 .
O7 Tb2 O2 C23 137.2(3) . .
O8 Tb2 O2 C23 -83.0(3) . .
O3 Tb2 O2 C23 -159.7(3) . .
O1 Tb2 O2 C23 -9.0(4) . .
N3 Tb2 O2 C23 -17.3(3) . .
Tb1 Tb2 O2 C23 -83.0(3) . .
Tb2 Tb2 O2 C23 -113.8(3) 3_665 .
Tb1 Tb2 O2 C23 -141.2(4) 3_665 .
O6 Tb2 O2 Tb1 -153.05(13) . 3_665
O8 Tb2 O2 Tb1 -4.52(10) 3_665 3_665
O7 Tb2 O2 Tb1 -81.59(12) . 3_665
O8 Tb2 O2 Tb1 58.24(13) . 3_665
O3 Tb2 O2 Tb1 -18.5(2) . 3_665
O1 Tb2 O2 Tb1 132.21(15) . 3_665
N3 Tb2 O2 Tb1 123.89(15) . 3_665
Tb1 Tb2 O2 Tb1 58.26(16) . 3_665
Tb2 Tb2 O2 Tb1 27.48(9) 3_665 3_665
O5 Tb1 O3 C38 11.1(4) . .
O4 Tb1 O3 C38 175.3(3) . .
O8 Tb1 O3 C38 146.8(3) . .
O1 Tb1 O3 C38 -137.6(3) . .
O2 Tb1 O3 C38 74.5(3) 3_665 .
N5 Tb1 O3 C38 -16.1(3) . .
N1 Tb1 O3 C38 -83.9(3) . .
Tb2 Tb1 O3 C38 -179.4(4) . .
Tb2 Tb1 O3 C38 110.6(3) 3_665 .
O5 Tb1 O3 Tb2 -169.55(14) . .
O4 Tb1 O3 Tb2 -5.3(2) . .
O8 Tb1 O3 Tb2 -33.77(10) . .
O1 Tb1 O3 Tb2 41.76(10) . .
O2 Tb1 O3 Tb2 -106.12(11) 3_665 .
N5 Tb1 O3 Tb2 163.27(15) . .
N1 Tb1 O3 Tb2 95.47(12) . .
Tb2 Tb1 O3 Tb2 -70.04(8) 3_665 .
O6 Tb2 O3 C38 69.1(5) . .
O8 Tb2 O3 C38 -73.6(5) 3_665 .
O7 Tb2 O3 C38 2.9(5) . .
O8 Tb2 O3 C38 -147.3(5) . .
O2 Tb2 O3 C38 -60.1(5) . .
O1 Tb2 O3 C38 138.2(5) . .
N3 Tb2 O3 C38 175.5(4) . .
Tb1 Tb2 O3 C38 179.1(5) . .
Tb2 Tb2 O3 C38 -110.0(5) 3_665 .
Tb1 Tb2 O3 C38 -71.8(5) 3_665 .
O6 Tb2 O3 Tb1 -110.05(12) . .
O8 Tb2 O3 Tb1 107.22(12) 3_665 .
O7 Tb2 O3 Tb1 -176.25(13) . .
O8 Tb2 O3 Tb1 33.57(10) . .
O2 Tb2 O3 Tb1 120.77(16) . .
O1 Tb2 O3 Tb1 -40.98(10) . .
N3 Tb2 O3 Tb1 -3.7(2) . .
Tb2 Tb2 O3 Tb1 70.87(8) 3_665 .
Tb1 Tb2 O3 Tb1 109.04(8) 3_665 .
O5 Tb1 O4 C47 8.8(4) . .
O8 Tb1 O4 C47 -133.3(4) . .
O3 Tb1 O4 C47 -161.5(4) . .
O1 Tb1 O4 C47 155.1(4) . .
O2 Tb1 O4 C47 -69.5(4) 3_665 .
N5 Tb1 O4 C47 40.3(5) . .
N1 Tb1 O4 C47 88.4(4) . .
Tb2 Tb1 O4 C47 -165.1(4) . .
Tb2 Tb1 O4 C47 -103.3(4) 3_665 .
O4 Tb1 O5 C49 -6.2(4) . .
O8 Tb1 O5 C49 45.0(5) . .
O3 Tb1 O5 C49 163.7(4) . .
O1 Tb1 O5 C49 -65.1(5) . .
O2 Tb1 O5 C49 101.3(4) 3_665 .
N5 Tb1 O5 C49 -171.1(4) . .
N1 Tb1 O5 C49 -90.9(4) . .
Tb2 Tb1 O5 C49 37.6(8) . .
Tb2 Tb1 O5 C49 78.7(4) 3_665 .
O8 Tb2 O6 C52 44.3(6) 3_665 .
O7 Tb2 O6 C52 18.0(5) . .
O8 Tb2 O6 C52 -144.1(5) . .
O2 Tb2 O6 C52 99.8(5) . .
O3 Tb2 O6 C52 -55.0(5) . .
O1 Tb2 O6 C52 -115.3(5) . .
N3 Tb2 O6 C52 165.8(5) . .
Tb1 Tb2 O6 C52 -100.6(5) . .
Tb2 Tb2 O6 C52 109.3(16) 3_665 .
Tb1 Tb2 O6 C52 81.2(5) 3_665 .
O6 Tb2 O7 C54 -10.2(5) . .
O8 Tb2 O7 C54 -174.3(5) 3_665 .
O8 Tb2 O7 C54 154.3(4) . .
O2 Tb2 O7 C54 -102.3(5) . .
O3 Tb2 O7 C54 107.4(5) . .
O1 Tb2 O7 C54 53.7(5) . .
N3 Tb2 O7 C54 -64.9(5) . .
Tb1 Tb2 O7 C54 104.4(5) . .
Tb2 Tb2 O7 C54 173.2(5) 3_665 .
Tb1 Tb2 O7 C54 -139.4(5) 3_665 .
O5 Tb1 O8 Tb2 66.16(17) . 3_665
O4 Tb1 O8 Tb2 117.56(14) . 3_665
O3 Tb1 O8 Tb2 -80.46(13) . 3_665
O1 Tb1 O8 Tb2 -153.74(15) . 3_665
O2 Tb1 O8 Tb2 4.75(11) 3_665 3_665
N5 Tb1 O8 Tb2 -58.0(2) . 3_665
N1 Tb1 O8 Tb2 180.00(12) . 3_665
Tb2 Tb1 O8 Tb2 -115.57(15) . 3_665
O5 Tb1 O8 Tb2 -178.28(10) . .
O4 Tb1 O8 Tb2 -126.88(13) . .
O3 Tb1 O8 Tb2 35.10(10) . .
O1 Tb1 O8 Tb2 -38.17(10) . .
O2 Tb1 O8 Tb2 120.32(12) 3_665 .
N5 Tb1 O8 Tb2 57.57(19) . .
N1 Tb1 O8 Tb2 -64.44(16) . .
Tb2 Tb1 O8 Tb2 115.57(15) 3_665 .
O6 Tb2 O8 Tb1 68.2(2) . .
O8 Tb2 O8 Tb1 -117.13(15) 3_665 .
O7 Tb2 O8 Tb1 -84.80(17) . .
O2 Tb2 O8 Tb1 179.98(9) . .
O3 Tb2 O8 Tb1 -34.58(10) . .
O1 Tb2 O8 Tb1 37.36(10) . .
N3 Tb2 O8 Tb1 120.30(13) . .
Tb2 Tb2 O8 Tb1 -117.13(15) 3_665 .
Tb1 Tb2 O8 Tb1 -149.29(9) 3_665 .
O6 Tb2 O8 Tb2 -174.69(17) . 3_665
O8 Tb2 O8 Tb2 0.0 3_665 3_665
O7 Tb2 O8 Tb2 32.3(2) . 3_665
O2 Tb2 O8 Tb2 -62.89(13) . 3_665
O3 Tb2 O8 Tb2 82.55(12) . 3_665
O1 Tb2 O8 Tb2 154.50(14) . 3_665
N3 Tb2 O8 Tb2 -122.57(14) . 3_665
Tb1 Tb2 O8 Tb2 117.13(15) . 3_665
Tb1 Tb2 O8 Tb2 -32.16(9) 3_665 3_665
O5 Tb1 N1 C1 -16.2(4) . .
O4 Tb1 N1 C1 -91.8(4) . .
O8 Tb1 N1 C1 -151.2(3) . .
O3 Tb1 N1 C1 126.4(4) . .
O1 Tb1 N1 C1 -178.3(4) . .
O2 Tb1 N1 C1 17.1(5) 3_665 .
N5 Tb1 N1 C1 66.3(4) . .
Tb2 Tb1 N1 C1 170.9(3) . .
Tb2 Tb1 N1 C1 -151.2(3) 3_665 .
O5 Tb1 N1 C9 165.0(3) . .
O4 Tb1 N1 C9 89.4(3) . .
O8 Tb1 N1 C9 30.1(3) . .
O3 Tb1 N1 C9 -52.4(3) . .
O1 Tb1 N1 C9 2.9(3) . .
O2 Tb1 N1 C9 -161.7(3) 3_665 .
N5 Tb1 N1 C9 -112.5(3) . .
Tb2 Tb1 N1 C9 -7.9(3) . .
Tb2 Tb1 N1 C9 30.1(5) 3_665 .
O6 Tb2 N3 C16 97.0(4) . .
O8 Tb2 N3 C16 -116.8(4) 3_665 .
O7 Tb2 N3 C16 148.2(4) . .
O8 Tb2 N3 C16 -56.6(4) . .
O2 Tb2 N3 C16 -170.7(4) . .
O3 Tb2 N3 C16 -20.4(5) . .
O1 Tb2 N3 C16 14.3(4) . .
Tb1 Tb2 N3 C16 -22.8(4) . .
Tb2 Tb2 N3 C16 -85.7(4) 3_665 .
Tb1 Tb2 N3 C16 -140.9(4) 3_665 .
O6 Tb2 N3 C24 -80.1(3) . .
O8 Tb2 N3 C24 66.1(3) 3_665 .
O7 Tb2 N3 C24 -28.9(4) . .
O8 Tb2 N3 C24 126.3(3) . .
O2 Tb2 N3 C24 12.2(3) . .
O3 Tb2 N3 C24 162.5(3) . .
O1 Tb2 N3 C24 -162.8(3) . .
Tb1 Tb2 N3 C24 160.1(3) . .
Tb2 Tb2 N3 C24 97.2(3) 3_665 .
Tb1 Tb2 N3 C24 42.0(3) 3_665 .
O5 Tb1 N5 C31 17.9(4) . .
O4 Tb1 N5 C31 -12.8(6) . .
O8 Tb1 N5 C31 158.5(4) . .
O3 Tb1 N5 C31 -178.2(4) . .
O1 Tb1 N5 C31 -121.6(4) . .
O2 Tb1 N5 C31 101.6(4) 3_665 .
N1 Tb1 N5 C31 -61.5(4) . .
Tb2 Tb1 N5 C31 -166.5(4) . .
Tb2 Tb1 N5 C31 127.4(4) 3_665 .
O5 Tb1 N5 C39 -151.1(3) . .
O4 Tb1 N5 C39 178.2(3) . .
O8 Tb1 N5 C39 -10.5(4) . .
O3 Tb1 N5 C39 12.8(3) . .
O1 Tb1 N5 C39 69.4(3) . .
O2 Tb1 N5 C39 -67.4(3) 3_665 .
N1 Tb1 N5 C39 129.5(3) . .
Tb2 Tb1 N5 C39 24.5(3) . .
Tb2 Tb1 N5 C39 -41.6(3) 3_665 .
C9 N1 C1 C2 2.4(7) . .
Tb1 N1 C1 C2 -176.4(3) . .
N1 C1 C2 C3 -0.9(8) . .
C1 C2 C3 C4 -0.9(7) . .
C2 C3 C4 C9 1.1(7) . .
C2 C3 C4 C5 -176.0(5) . .
C10 N2 C5 C6 -27.1(7) . .
C10 N2 C5 C4 154.2(5) . .
C9 C4 C5 C6 -1.4(6) . .
C3 C4 C5 C6 175.6(4) . .
C9 C4 C5 N2 177.4(4) . .
C3 C4 C5 N2 -5.6(7) . .
N2 C5 C6 C7 -177.4(5) . .
C4 C5 C6 C7 1.4(7) . .
C5 C6 C7 C8 1.5(8) . .
Tb1 O1 C8 C7 177.7(3) . .
Tb2 O1 C8 C7 -27.5(7) . .
Tb1 O1 C8 C9 -0.5(5) . .
Tb2 O1 C8 C9 154.3(3) . .
C6 C7 C8 O1 177.7(4) . .
C6 C7 C8 C9 -4.1(7) . .
C1 N1 C9 C4 -2.1(6) . .
Tb1 N1 C9 C4 176.8(3) . .
C1 N1 C9 C8 176.8(4) . .
Tb1 N1 C9 C8 -4.3(4) . .
C5 C4 C9 N1 177.5(4) . .
C3 C4 C9 N1 0.4(6) . .
C5 C4 C9 C8 -1.3(6) . .
C3 C4 C9 C8 -178.5(4) . .
O1 C8 C9 N1 3.4(6) . .
C7 C8 C9 N1 -175.0(4) . .
O1 C8 C9 C4 -177.7(4) . .
C7 C8 C9 C4 4.0(6) . .
C5 N2 C10 C11 179.5(5) . .
N2 C10 C11 C12 170.2(6) . .
N2 C10 C11 S1 -6.1(8) . .
C14 S1 C11 C12 -0.7(7) . .
C14 S1 C11 C10 176.1(7) . .
C10 C11 C12 C13 -173.3(8) . .
S1 C11 C12 C13 3.2(9) . .
C10 C11 C12 C15 9.8(12) . .
S1 C11 C12 C15 -173.7(6) . .
C11 C12 C13 C14 -4.6(13) . .
C15 C12 C13 C14 172.3(9) . .
C12 C13 C14 S1 4.1(14) . .
C11 S1 C14 C13 -2.0(11) . .
C24 N3 C16 C17 -1.0(7) . .
Tb2 N3 C16 C17 -178.0(4) . .
N3 C16 C17 C18 3.1(8) . .
C16 C17 C18 C19 -1.5(8) . .
C17 C18 C19 C20 179.0(5) . .
C17 C18 C19 C24 -1.9(7) . .
C25 N4 C20 C21 -35.4(7) . .
C25 N4 C20 C19 147.6(5) . .
C18 C19 C20 C21 -179.3(5) . .
C24 C19 C20 C21 1.6(7) . .
C18 C19 C20 N4 -2.1(7) . .
C24 C19 C20 N4 178.8(4) . .
N4 C20 C21 C22 177.6(5) . .
C19 C20 C21 C22 -5.5(7) . .
C20 C21 C22 C23 2.6(7) . .
Tb2 O2 C23 C22 -161.0(4) . .
Tb1 O2 C23 C22 62.6(5) 3_665 .
Tb2 O2 C23 C24 21.2(5) . .
Tb1 O2 C23 C24 -115.2(4) 3_665 .
C21 C22 C23 O2 -173.6(4) . .
C21 C22 C23 C24 4.2(7) . .
C16 N3 C24 C19 -2.7(7) . .
Tb2 N3 C24 C19 174.7(3) . .
C16 N3 C24 C23 175.6(4) . .
Tb2 N3 C24 C23 -7.1(5) . .
C18 C19 C24 N3 4.1(7) . .
C20 C19 C24 N3 -176.7(4) . .
C18 C19 C24 C23 -174.1(4) . .
C20 C19 C24 C23 5.1(7) . .
O2 C23 C24 N3 -8.3(6) . .
C22 C23 C24 N3 173.8(4) . .
O2 C23 C24 C19 170.0(4) . .
C22 C23 C24 C19 -7.9(7) . .
C20 N4 C25 C26 178.4(5) . .
N4 C25 C26 C27 174.5(5) . .
N4 C25 C26 S2 -2.2(8) . .
C29 S2 C26 C25 177.0(5) . .
C29 S2 C26 C27 -0.1(5) . .
C25 C26 C27 C28 -176.2(6) . .
S2 C26 C27 C28 0.7(6) . .
C25 C26 C27 C30 1.4(9) . .
S2 C26 C27 C30 178.3(6) . .
C30 C27 C28 C29 -178.6(7) . .
C26 C27 C28 C29 -1.3(9) . .
C27 C28 C29 S2 1.3(10) . .
C26 S2 C29 C28 -0.7(6) . .
C39 N5 C31 C32 -0.7(8) . .
Tb1 N5 C31 C32 -169.3(4) . .
N5 C31 C32 C33 1.5(8) . .
C31 C32 C33 C34 -0.2(8) . .
C32 C33 C34 C39 -1.7(8) . .
C32 C33 C34 C35 178.1(5) . .
C39 C34 C35 C36 1.6(8) . .
C33 C34 C35 C36 -178.1(5) . .
C39 C34 C35 N6 178.0(5) . .
C33 C34 C35 N6 -1.7(8) . .
C40' N6 C35 C36 -28.1(9) . .
C40 N6 C35 C36 44.0(12) . .
C40' N6 C35 C34 155.7(6) . .
C40 N6 C35 C34 -132.2(10) . .
C34 C35 C36 C37 -2.4(8) . .
N6 C35 C36 C37 -178.5(5) . .
C35 C36 C37 C38 0.5(8) . .
Tb1 O3 C38 C37 -161.9(4) . .
Tb2 O3 C38 C37 19.1(8) . .
Tb1 O3 C38 C39 17.7(5) . .
Tb2 O3 C38 C39 -161.3(3) . .
C36 C37 C38 O3 -178.3(5) . .
C36 C37 C38 C39 2.1(7) . .
C31 N5 C39 C34 -1.4(7) . .
Tb1 N5 C39 C34 168.6(4) . .
C31 N5 C39 C38 -179.7(4) . .
Tb1 N5 C39 C38 -9.7(5) . .
C33 C34 C39 N5 2.6(7) . .
C35 C34 C39 N5 -177.2(4) . .
C33 C34 C39 C38 -179.2(4) . .
C35 C34 C39 C38 1.0(7) . .
O3 C38 C39 N5 -4.2(6) . .
C37 C38 C39 N5 175.4(4) . .
O3 C38 C39 C34 177.5(4) . .
C37 C38 C39 C34 -2.9(7) . .
C40' N6 C40 C41 -63.4(17) . .
C35 N6 C40 C41 -176.6(15) . .
N6 C40 C41 C42 179(3) . .
N6 C40 C41 S3 1(3) . .
C44 S3 C41 C42 4(3) . .
C44 S3 C41 C40 -177(2) . .
C40 C41 C42 C43 177(3) . .
S3 C41 C42 C43 -4(3) . .
C40 C41 C42 C45 -3(5) . .
S3 C41 C42 C45 175(2) . .
C41 C42 C43 C44 3(3) . .
C45 C42 C43 C44 -177(3) . .
C41 S3 C44 C43 -2(2) . .
C42 C43 C44 S3 0(3) . .
C40 N6 C40' C41' 70.5(11) . .
C35 N6 C40' C41' 174.6(6) . .
N6 C40' C41' C42' -174.0(8) . .
N6 C40' C41' S3' 3.9(10) . .
C44' S3' C41' C42' 5.9(8) . .
C44' S3' C41' C40' -172.3(7) . .
C40' C41' C42' C43' 177.0(8) . .
S3' C41' C42' C43' -1.1(10) . .
C40' C41' C42' C45' -2.6(15) . .
S3' C41' C42' C45' 179.3(9) . .
C41' C42' C43' C44' -6.8(13) . .
C45' C42' C43' C44' 172.8(11) . .
C42' C43' C44' S3' 11.2(13) . .
C41' S3' C44' C43' -9.8(9) . .
Tb1 O4 C47 C48 -6.9(7) . .
Tb1 O4 C47 C46 175.0(3) . .
O4 C47 C48 C49 -2.5(8) . .
C46 C47 C48 C49 175.6(5) . .
Tb1 O5 C49 C48 1.7(7) . .
Tb1 O5 C49 C50 -179.1(3) . .
C47 C48 C49 O5 5.1(8) . .
C47 C48 C49 C50 -174.1(5) . .
Tb2 O6 C52 C53 -18.5(9) . .
Tb2 O6 C52 C51 161.7(5) . .
O6 C52 C53 C54 2.2(10) . .
C51 C52 C53 C54 -178.1(6) . .
Tb2 O7 C54 C53 3.1(8) . .
Tb2 O7 C54 C55 -178.2(4) . .
C52 C53 C54 O7 4.9(9) . .
C52 C53 C54 C55 -173.8(6) . .
